data_4080937
loop_
_publ_author_name
'Tanaka, Daiki'
'Ohshita, Joji'
'Ooyama, Yousuke'
'Kobayashi, Norifumi'
'Higashimura, Hideyuki'
'Nakanishi, Takayuki'
'Hasegawa, Yasuchika'

_publ_section_title
;
 Synthesis, Optical Properties, and Crystal Structures of
 Dithienostannoles
;
_journal_issue 15
_journal_name_full Organometallics
_journal_page_first 4136
_journal_paper_doi 10.1021/om400213q
_journal_volume 32
_journal_year 2013
_chemical_formula_moiety 'C28 H18 S2 Sn'
_chemical_formula_sum 'C28 H18 S2 Sn'
_chemical_formula_weight 537.26
_space_group_IT_number 14
_symmetry_cell_setting monoclinic
_symmetry_Int_Tables_number 14
_symmetry_space_group_name_Hall '-P 2yn'
_symmetry_space_group_name_H-M 'P 1 21/n 1'
_atom_sites_solution_hydrogens geom
_atom_sites_solution_primary direct
_atom_sites_solution_secondary difmap
_cell_angle_alpha 90.0000
_cell_angle_beta 93.380(5)
_cell_angle_gamma 90.0000
_cell_formula_units_Z 4
_cell_length_a 9.8322(19)
_cell_length_b 14.341(3)
_cell_length_c 18.363(3)
_cell_measurement_reflns_used 8751
_cell_measurement_temperature 123
_cell_measurement_theta_max 27.50
_cell_measurement_theta_min 3.05
_cell_volume 2584.7(8)
_computing_cell_refinement 'RAPID AUTO'
_computing_data_collection 'RAPID AUTO (Rigaku, ????)'
_computing_data_reduction 'RAPID AUTO'
_computing_molecular_graphics 'CrystalStructure 4.0'
_computing_publication_material 'CrystalStructure 4.0 (Rigaku, 2010)'
_computing_structure_refinement 'SHELXL97 (Sheldrick, 2008)'
_computing_structure_solution 'SHELXS97 (Sheldrick, 2008)'
_diffrn_ambient_temperature 123
_diffrn_detector_area_resol_mean 10.000
_diffrn_measured_fraction_theta_full 0.998
_diffrn_measured_fraction_theta_max 0.998
_diffrn_measurement_device_type 'Rigaku R-AXIS RAPID'
_diffrn_measurement_method \w
_diffrn_radiation_type 'Mo K\a'
_diffrn_radiation_wavelength 0.71075
_diffrn_reflns_av_R_equivalents 0.1078
_diffrn_reflns_limit_h_max 12
_diffrn_reflns_limit_h_min -12
_diffrn_reflns_limit_k_max 18
_diffrn_reflns_limit_k_min -18
_diffrn_reflns_limit_l_max 22
_diffrn_reflns_limit_l_min -23
_diffrn_reflns_number 24579
_diffrn_reflns_theta_full 27.49
_diffrn_reflns_theta_max 27.48
_diffrn_standards_number 0
_exptl_absorpt_coefficient_mu 1.162
_exptl_absorpt_correction_type none
_exptl_crystal_colour colorless
_exptl_crystal_density_diffrn 1.381
_exptl_crystal_density_method 'not measured'
_exptl_crystal_description prism
_exptl_crystal_F_000 1072.00
_exptl_crystal_size_max 0.250
_exptl_crystal_size_mid 0.100
_exptl_crystal_size_min 0.100
_refine_diff_density_max 4.740
_refine_diff_density_min -1.230
_refine_ls_extinction_method none
_refine_ls_goodness_of_fit_ref 1.058
_refine_ls_hydrogen_treatment constr
_refine_ls_number_parameters 280
_refine_ls_number_reflns 5945
_refine_ls_number_restraints 0
_refine_ls_R_factor_gt 0.0781
_refine_ls_shift/su_max 0.001
_refine_ls_structure_factor_coef Fsqd
_refine_ls_weighting_details 'w = 1/[\s^2^(Fo^2^)+(0.1139P)^2^+31.5650P] where P=(Fo^2^+2Fc^2^)/3'
_refine_ls_weighting_scheme calc
_refine_ls_wR_factor_ref 0.2567
_reflns_number_gt 4023
_reflns_number_total 5945
_reflns_threshold_expression F^2^>2.0\s(F^2^)
_cod_data_source_file om400213q_si_002.cif
_cod_data_source_block DTSn2
_cod_original_cell_volume 2584.8(8)
_cod_database_code 4080937

loop_
_symmetry_equiv_pos_site_id
_symmetry_equiv_pos_as_xyz
1 +X,+Y,+Z
2 1/2-X,1/2+Y,1/2-Z
3 -X,-Y,-Z
4 1/2+X,1/2-Y,1/2+Z

loop_
_atom_site_label
_atom_site_type_symbol
_atom_site_fract_x
_atom_site_fract_y
_atom_site_fract_z
_atom_site_U_iso_or_equiv
_atom_site_adp_type
_atom_site_occupancy
_atom_site_symmetry_multiplicity
_atom_site_calc_flag
_atom_site_refinement_flags
Sn1 Sn 0.21114(6) 0.66366(4) 0.15188(3) 0.0267(3) Uani 1.0 4 d .
S2 S -0.2126(3) 0.64816(18) 0.23493(13) 0.0332(6) Uani 1.0 4 d .
S3 S -0.2130(3) 0.62505(17) 0.04605(12) 0.0303(5) Uani 1.0 4 d .
C4 C -0.0692(9) 0.6382(7) 0.1051(5) 0.0293(19) Uani 1.0 4 d .
C5 C 0.0500(9) 0.6396(6) 0.0703(5) 0.0274(18) Uani 1.0 4 d .
C6 C 0.0276(9) 0.6320(6) -0.0069(5) 0.0276(18) Uani 1.0 4 d .
C7 C -0.1114(9) 0.6227(6) -0.0291(5) 0.0281(18) Uani 1.0 4 d .
C8 C 0.1208(10) 0.6327(7) -0.0621(6) 0.035(2) Uani 1.0 4 d .
C9 C 0.0741(11) 0.6248(8) -0.1342(6) 0.040(3) Uani 1.0 4 d .
C10 C -0.0617(10) 0.6171(7) -0.1538(6) 0.037(2) Uani 1.0 4 d .
C11 C -0.1571(10) 0.6160(7) -0.1013(5) 0.033(2) Uani 1.0 4 d .
C12 C -0.0694(9) 0.6493(6) 0.1835(5) 0.0284(18) Uani 1.0 4 d .
C13 C 0.0493(9) 0.6646(7) 0.2241(5) 0.0272(18) Uani 1.0 4 d .
C14 C 0.0260(9) 0.6764(6) 0.3000(5) 0.0290(19) Uani 1.0 4 d .
C15 C -0.1109(9) 0.6709(7) 0.3149(5) 0.0296(19) Uani 1.0 4 d .
C16 C 0.3254(9) 0.7882(7) 0.1368(5) 0.0272(18) Uani 1.0 4 d .
C17 C 0.4604(10) 0.7898(8) 0.1571(6) 0.037(3) Uani 1.0 4 d .
C18 C 0.5403(11) 0.8683(8) 0.1463(6) 0.041(3) Uani 1.0 4 d .
C19 C 0.4813(12) 0.9458(7) 0.1134(6) 0.042(3) Uani 1.0 4 d .
C20 C 0.3427(12) 0.9447(8) 0.0912(6) 0.043(3) Uani 1.0 4 d .
C21 C 0.2664(10) 0.8672(7) 0.1030(6) 0.033(2) Uani 1.0 4 d .
C22 C 0.3568(9) 0.5568(7) 0.1731(6) 0.0309(19) Uani 1.0 4 d .
C23 C 0.4567(11) 0.5395(8) 0.1237(6) 0.039(3) Uani 1.0 4 d .
C24 C 0.5508(12) 0.4676(8) 0.1376(8) 0.053(3) Uani 1.0 4 d .
C25 C 0.5455(11) 0.4139(8) 0.1973(8) 0.052(4) Uani 1.0 4 d .
C26 C 0.1218(10) 0.6934(7) 0.3594(6) 0.035(2) Uani 1.0 4 d .
C27 C 0.0757(11) 0.7054(8) 0.4280(6) 0.038(3) Uani 1.0 4 d .
C28 C -0.0623(11) 0.6993(7) 0.4405(6) 0.039(3) Uani 1.0 4 d .
C29 C -0.1553(11) 0.6828(7) 0.3847(6) 0.037(3) Uani 1.0 4 d .
C30 C 0.3568(10) 0.5014(7) 0.2361(6) 0.034(2) Uani 1.0 4 d .
C31 C 0.4499(11) 0.4302(8) 0.2479(7) 0.043(3) Uani 1.0 4 d .
H8 H 0.2156 0.6387 -0.0498 0.0414 Uiso 1.0 4 calc R
H9 H 0.1379 0.6246 -0.1711 0.0484 Uiso 1.0 4 calc R
H10 H -0.0909 0.6125 -0.2039 0.0441 Uiso 1.0 4 calc R
H11 H -0.2516 0.6108 -0.1147 0.0399 Uiso 1.0 4 calc R
H17 H 0.5014 0.7361 0.1792 0.0449 Uiso 1.0 4 calc R
H18 H 0.6343 0.8683 0.1615 0.0496 Uiso 1.0 4 calc R
H19 H 0.5345 0.9998 0.1057 0.0509 Uiso 1.0 4 calc R
H20 H 0.3018 0.9978 0.0679 0.0516 Uiso 1.0 4 calc R
H21 H 0.1722 0.8668 0.0882 0.0399 Uiso 1.0 4 calc R
H23 H 0.4607 0.5764 0.0809 0.0472 Uiso 1.0 4 calc R
H24 H 0.6195 0.4566 0.1044 0.0632 Uiso 1.0 4 calc R
H25 H 0.6085 0.3641 0.2049 0.0628 Uiso 1.0 4 calc R
H26 H 0.2165 0.6964 0.3518 0.0416 Uiso 1.0 4 calc R
H27 H 0.1393 0.7181 0.4678 0.0454 Uiso 1.0 4 calc R
H28 H -0.0915 0.7068 0.4885 0.0463 Uiso 1.0 4 calc R
H29 H -0.2496 0.6795 0.3932 0.0441 Uiso 1.0 4 calc R
H30 H 0.2917 0.5131 0.2712 0.0413 Uiso 1.0 4 calc R
H31 H 0.4481 0.3927 0.2904 0.0518 Uiso 1.0 4 calc R

loop_
_atom_site_aniso_label
_atom_site_aniso_U_11
_atom_site_aniso_U_22
_atom_site_aniso_U_33
_atom_site_aniso_U_12
_atom_site_aniso_U_13
_atom_site_aniso_U_23
Sn1 0.0193(3) 0.0284(4) 0.0327(4) -0.0001(3) 0.0034(3) 0.0007(3)
S2 0.0212(10) 0.0401(13) 0.0386(13) 0.0005(9) 0.0052(9) 0.0034(10)
S3 0.0231(10) 0.0328(12) 0.0350(12) -0.0022(9) 0.0022(9) 0.0041(9)
C4 0.023(5) 0.028(5) 0.037(5) 0.000(4) 0.001(4) 0.006(4)
C5 0.024(4) 0.022(4) 0.036(5) -0.002(4) 0.004(4) 0.004(4)
C6 0.023(5) 0.023(4) 0.037(5) 0.001(4) 0.005(4) 0.001(4)
C7 0.026(5) 0.024(5) 0.034(5) 0.001(4) -0.001(4) 0.003(4)
C8 0.031(5) 0.035(5) 0.037(5) -0.000(4) 0.004(4) 0.001(4)
C9 0.039(6) 0.050(7) 0.033(5) -0.002(5) 0.007(4) -0.004(5)
C10 0.036(5) 0.033(5) 0.042(6) -0.003(4) 0.001(4) -0.007(4)
C11 0.033(5) 0.030(5) 0.037(5) -0.003(4) 0.002(4) -0.000(4)
C12 0.024(5) 0.026(5) 0.036(5) -0.001(4) 0.006(4) 0.003(4)
C13 0.017(4) 0.032(5) 0.033(5) 0.003(4) 0.006(4) 0.005(4)
C14 0.027(5) 0.025(5) 0.035(5) -0.002(4) 0.002(4) 0.007(4)
C15 0.026(5) 0.027(5) 0.036(5) 0.000(4) 0.005(4) 0.001(4)
C16 0.024(4) 0.028(5) 0.030(5) -0.006(4) 0.005(4) -0.005(4)
C17 0.027(5) 0.040(6) 0.045(6) -0.002(4) 0.000(4) 0.005(5)
C18 0.029(5) 0.048(6) 0.047(6) -0.016(5) 0.003(5) 0.001(5)
C19 0.051(7) 0.025(5) 0.053(6) -0.014(5) 0.011(5) -0.002(5)
C20 0.049(7) 0.031(6) 0.050(6) 0.005(5) 0.010(5) 0.002(5)
C21 0.028(5) 0.033(5) 0.039(5) 0.004(4) 0.005(4) 0.000(4)
C22 0.020(4) 0.025(5) 0.047(6) -0.002(4) 0.006(4) -0.001(4)
C23 0.037(6) 0.034(6) 0.049(6) -0.000(5) 0.014(5) 0.006(5)
C24 0.041(6) 0.036(6) 0.083(9) -0.002(5) 0.025(6) -0.008(6)
C25 0.027(5) 0.025(5) 0.104(10) 0.004(4) -0.000(6) 0.004(6)
C26 0.026(5) 0.035(5) 0.042(6) 0.002(4) -0.003(4) -0.000(4)
C27 0.040(6) 0.039(6) 0.034(5) 0.003(5) -0.001(4) -0.001(4)
C28 0.053(7) 0.027(5) 0.036(5) 0.000(5) 0.012(5) -0.001(4)
C29 0.036(5) 0.028(5) 0.047(6) 0.000(4) 0.016(5) 0.005(4)
C30 0.032(5) 0.030(5) 0.040(5) -0.002(4) 0.000(4) 0.005(4)
C31 0.035(6) 0.034(6) 0.059(7) -0.001(5) -0.008(5) 0.007(5)

loop_
_atom_type_symbol
_atom_type_description
_atom_type_scat_dispersion_real
_atom_type_scat_dispersion_imag
_atom_type_scat_source
C C 0.003 0.002
;
International Tables for Crystallography
(1992, Vol. C, Tables 4.2.6.8 and 6.1.1.4)
;
H H 0.000 0.000
;
International Tables for Crystallography
(1992, Vol. C, Table 6.1.1.4)
;
S S 0.125 0.123
;
International Tables for Crystallography
(1992, Vol. C, Tables 4.2.6.8 and 6.1.1.4)
;
Sn Sn -0.654 1.425
;
International Tables for Crystallography
(1992, Vol. C, Tables 4.2.6.8 and 6.1.1.4)
;

loop_
_geom_angle_atom_site_label_1
_geom_angle_atom_site_label_2
_geom_angle_atom_site_label_3
_geom_angle
_geom_angle_publ_flag
C5 Sn1 C13 83.6(4) yes
C5 Sn1 C16 114.6(4) yes
C5 Sn1 C22 118.4(4) yes
C13 Sn1 C16 119.6(4) yes
C13 Sn1 C22 114.3(4) yes
C16 Sn1 C22 105.9(4) yes
C12 S2 C15 90.8(5) yes
C4 S3 C7 90.7(5) yes
S3 C4 C5 113.4(7) yes
S3 C4 C12 125.6(7) yes
C5 C4 C12 121.0(8) yes
Sn1 C5 C4 107.0(7) yes
Sn1 C5 C6 140.5(7) yes
C4 C5 C6 112.2(8) yes
C5 C6 C7 112.6(8) yes
C5 C6 C8 130.3(8) yes
C7 C6 C8 117.1(9) yes
S3 C7 C6 111.1(7) yes
S3 C7 C11 126.2(7) yes
C6 C7 C11 122.7(9) yes
C6 C8 C9 119.8(9) yes
C8 C9 C10 121.6(10) yes
C9 C10 C11 120.6(10) yes
C7 C11 C10 118.3(9) yes
S2 C12 C4 126.0(7) yes
S2 C12 C13 113.4(7) yes
C4 C12 C13 120.6(9) yes
Sn1 C13 C12 107.7(7) yes
Sn1 C13 C14 140.6(7) yes
C12 C13 C14 111.7(8) yes
C13 C14 C15 113.2(8) yes
C13 C14 C26 129.0(9) yes
C15 C14 C26 117.8(9) yes
S2 C15 C14 110.9(7) yes
S2 C15 C29 126.9(8) yes
C14 C15 C29 122.2(9) yes
Sn1 C16 C17 119.4(7) yes
Sn1 C16 C21 121.7(7) yes
C17 C16 C21 118.8(9) yes
C16 C17 C18 121.7(10) yes
C17 C18 C19 119.2(10) yes
C18 C19 C20 119.8(10) yes
C19 C20 C21 119.8(10) yes
C16 C21 C20 120.7(9) yes
Sn1 C22 C23 120.2(7) yes
Sn1 C22 C30 121.9(7) yes
C23 C22 C30 117.9(9) yes
C22 C23 C24 119.7(10) yes
C23 C24 C25 121.0(12) yes
C24 C25 C31 120.8(11) yes
C14 C26 C27 119.0(9) yes
C26 C27 C28 121.3(9) yes
C27 C28 C29 120.6(10) yes
C15 C29 C28 119.0(10) yes
C22 C30 C31 121.0(10) yes
C25 C31 C30 119.5(11) yes
C6 C8 H8 120.102 no
C9 C8 H8 120.091 no
C8 C9 H9 119.216 no
C10 C9 H9 119.228 no
C9 C10 H10 119.703 no
C11 C10 H10 119.705 no
C7 C11 H11 120.844 no
C10 C11 H11 120.866 no
C16 C17 H17 119.170 no
C18 C17 H17 119.173 no
C17 C18 H18 120.401 no
C19 C18 H18 120.399 no
C18 C19 H19 120.097 no
C20 C19 H19 120.088 no
C19 C20 H20 120.091 no
C21 C20 H20 120.098 no
C16 C21 H21 119.631 no
C20 C21 H21 119.622 no
C22 C23 H23 120.146 no
C24 C23 H23 120.151 no
C23 C24 H24 119.519 no
C25 C24 H24 119.521 no
C24 C25 H25 119.577 no
C31 C25 H25 119.588 no
C14 C26 H26 120.485 no
C27 C26 H26 120.471 no
C26 C27 H27 119.339 no
C28 C27 H27 119.346 no
C27 C28 H28 119.689 no
C29 C28 H28 119.693 no
C15 C29 H29 120.501 no
C28 C29 H29 120.495 no
C22 C30 H30 119.494 no
C31 C30 H30 119.485 no
C25 C31 H31 120.245 no
C30 C31 H31 120.250 no

loop_
_geom_bond_atom_site_label_1
_geom_bond_atom_site_label_2
_geom_bond_distance
_geom_bond_publ_flag
Sn1 C5 2.144(9) yes
Sn1 C13 2.131(9) yes
Sn1 C16 2.137(9) yes
Sn1 C22 2.118(9) yes
S2 C12 1.742(10) yes
S2 C15 1.757(10) yes
S3 C4 1.742(9) yes
S3 C7 1.751(10) yes
C4 C5 1.368(13) yes
C4 C12 1.447(13) yes
C5 C6 1.425(13) yes
C6 C7 1.410(12) yes
C6 C8 1.405(14) yes
C7 C11 1.378(13) yes
C8 C9 1.381(14) yes
C9 C10 1.367(15) yes
C10 C11 1.385(15) yes
C12 C13 1.365(12) yes
C13 C14 1.436(13) yes
C14 C15 1.391(13) yes
C14 C26 1.419(13) yes
C15 C29 1.391(14) yes
C16 C17 1.358(13) yes
C16 C21 1.401(13) yes
C17 C18 1.393(15) yes
C18 C19 1.377(15) yes
C19 C20 1.399(16) yes
C20 C21 1.366(15) yes
C22 C23 1.397(15) yes
C22 C30 1.404(14) yes
C23 C24 1.399(16) yes
C24 C25 1.343(19) yes
C25 C31 1.380(17) yes
C26 C27 1.375(15) yes
C27 C28 1.392(15) yes
C28 C29 1.352(15) yes
C30 C31 1.380(14) yes
C8 H8 0.950 no
C9 H9 0.950 no
C10 H10 0.950 no
C11 H11 0.950 no
C17 H17 0.950 no
C18 H18 0.950 no
C19 H19 0.950 no
C20 H20 0.950 no
C21 H21 0.950 no
C23 H23 0.950 no
C24 H24 0.950 no
C25 H25 0.950 no
C26 H26 0.950 no
C27 H27 0.950 no
C28 H28 0.950 no
C29 H29 0.950 no
C30 H30 0.950 no
C31 H31 0.950 no

loop_
_geom_contact_atom_site_label_1
_geom_contact_atom_site_label_2
_geom_contact_distance
_geom_contact_publ_flag
_geom_contact_site_symmetry_2
S2 S3 3.484(4) no .
C6 C10 2.795(14) no .
C7 C9 2.734(14) no .
C8 C11 2.794(14) no .
C14 C28 2.788(14) no .
C15 C27 2.735(14) no .
C16 C19 2.778(14) no .
C17 C20 2.753(15) no .
C17 C22 3.511(14) no .
C18 C21 2.763(14) no .
C22 C25 2.783(14) no .
C23 C31 2.770(16) no .
C24 C30 2.748(17) no .
C26 C29 2.795(14) no .
C11 C22 3.381(13) no 3_565
C11 C26 3.541(14) no 4_464
C11 C30 3.500(14) no 3_565
C14 C25 3.479(14) no 2_555
C15 C25 3.554(14) no 2_555
C22 C11 3.381(13) no 3_565
C25 C14 3.479(14) no 2_545
C25 C15 3.554(14) no 2_545
C26 C11 3.541(14) no 4_565
C30 C11 3.500(14) no 3_565
Sn1 H17 3.0510 no .
Sn1 H21 3.1546 no .
Sn1 H23 3.1084 no .
Sn1 H30 3.1445 no .
S2 H29 2.9849 no .
S3 H11 2.9600 no .
C5 H8 2.8167 no .
C5 H21 3.4819 no .
C6 H9 3.2654 no .
C6 H11 3.3017 no .
C7 H8 3.2680 no .
C7 H10 3.2322 no .
C8 H10 3.2498 no .
C9 H11 3.2499 no .
C10 H8 3.2502 no .
C11 H9 3.2424 no .
C13 H26 2.8208 no .
C13 H30 3.3024 no .
C14 H27 3.2676 no .
C14 H29 3.2893 no .
C14 H30 3.5710 no .
C15 H26 3.2710 no .
C15 H28 3.2251 no .
C16 H18 3.2542 no .
C16 H20 3.2637 no .
C16 H23 3.4939 no .
C17 H19 3.2514 no .
C17 H21 3.2299 no .
C17 H23 3.3650 no .
C18 H20 3.2592 no .
C19 H17 3.2435 no .
C19 H21 3.2509 no .
C20 H18 3.2642 no .
C21 H17 3.2335 no .
C21 H19 3.2489 no .
C22 H17 2.9369 no .
C22 H24 3.2728 no .
C22 H31 3.2806 no .
C23 H17 3.0210 no .
C23 H25 3.2421 no .
C23 H30 3.2604 no .
C24 H31 3.2220 no .
C25 H23 3.2378 no .
C25 H30 3.2396 no .
C26 H28 3.2623 no .
C26 H30 3.5232 no .
C27 H29 3.2453 no .
C28 H26 3.2695 no .
C29 H27 3.2322 no .
C30 H23 3.2656 no .
C30 H25 3.2401 no .
C31 H24 3.2228 no .
H8 H9 2.3208 no .
H8 H23 3.4188 no .
H9 H10 2.3014 no .
H10 H11 2.3430 no .
H17 H18 2.3370 no .
H17 H23 2.9285 no .
H18 H19 2.3346 no .
H19 H20 2.3514 no .
H20 H21 2.3125 no .
H23 H24 2.3440 no .
H24 H25 2.2805 no .
H25 H31 2.3272 no .
H26 H27 2.3226 no .
H26 H30 3.1266 no .
H27 H28 2.3279 no .
H28 H29 2.3047 no .
H30 H31 2.3257 no .
S2 H17 3.1940 no 1_455
S2 H25 3.4242 no 2_555
S3 H23 3.3805 no 1_455
S3 H24 3.1467 no 1_455
S3 H27 2.9982 no 4_464
C7 H27 3.3482 no 4_464
C8 H24 2.9998 no 3_665
C8 H29 3.1098 no 4_564
C9 H24 3.2467 no 3_665
C9 H25 3.4532 no 3_665
C9 H29 3.3219 no 4_564
C10 H26 3.4566 no 4_464
C10 H30 3.5605 no 3_565
C11 H26 3.0658 no 4_464
C11 H27 3.4022 no 4_464
C13 H25 3.5397 no 2_555
C13 H31 3.2828 no 2_555
C14 H19 3.1439 no 2_545
C14 H25 2.9973 no 2_555
C14 H31 3.5351 no 2_555
C15 H19 2.9294 no 2_545
C15 H25 2.7944 no 2_555
C16 H10 3.3134 no 4_565
C16 H28 2.8886 no 4_564
C16 H31 3.4194 no 2_555
C17 H10 2.9802 no 4_565
C17 H28 3.1077 no 4_564
C18 H9 3.4339 no 4_565
C18 H10 3.1177 no 4_565
C18 H28 3.2852 no 4_564
C19 H10 3.5693 no 4_565
C19 H28 3.2195 no 4_564
C20 H28 2.9736 no 4_564
C20 H30 3.0798 no 2_555
C21 H28 2.8011 no 4_564
C21 H30 3.1932 no 2_555
C21 H31 2.9829 no 2_555
C22 H11 2.8049 no 3_565
C23 H11 2.9499 no 3_565
C24 H8 3.2613 no 3_665
C24 H9 3.3568 no 3_665
C24 H11 3.1548 no 3_565
C25 H9 3.2247 no 3_665
C25 H11 3.2042 no 3_565
C26 H11 3.0973 no 4_565
C26 H19 3.2549 no 2_545
C26 H20 3.1771 no 2_545
C26 H25 3.4919 no 2_555
C27 H11 3.2563 no 4_565
C27 H19 3.1893 no 2_545
C27 H20 3.2112 no 2_545
C28 H8 3.2003 no 4_465
C28 H19 3.0016 no 2_545
C28 H25 3.5724 no 2_555
C29 H8 3.1283 no 4_465
C29 H9 3.5445 no 4_465
C29 H19 2.8825 no 2_545
C29 H25 3.1245 no 2_555
C30 H10 3.1099 no 3_565
C30 H11 2.8920 no 3_565
C31 H11 3.0936 no 3_565
C31 H21 3.4291 no 2_545
H8 C24 3.2613 no 3_665
H8 C28 3.2003 no 4_564
H8 C29 3.1283 no 4_564
H8 H24 2.3858 no 3_665
H8 H25 3.4180 no 3_665
H8 H28 2.9739 no 4_564
H8 H29 2.8378 no 4_564
H9 C18 3.4339 no 4_464
H9 C24 3.3568 no 3_665
H9 C25 3.2247 no 3_665
H9 C29 3.5445 no 4_564
H9 H17 3.5932 no 4_464
H9 H18 3.0730 no 4_464
H9 H24 2.8636 no 3_665
H9 H25 2.6097 no 3_665
H9 H29 3.2184 no 4_564
H10 C16 3.3134 no 4_464
H10 C17 2.9802 no 4_464
H10 C18 3.1177 no 4_464
H10 C19 3.5693 no 4_464
H10 C30 3.1099 no 3_565
H10 H17 3.2206 no 4_464
H10 H18 3.4248 no 4_464
H10 H26 3.5177 no 4_464
H10 H30 2.8955 no 3_565
H11 C22 2.8049 no 3_565
H11 C23 2.9499 no 3_565
H11 C24 3.1548 no 3_565
H11 C25 3.2042 no 3_565
H11 C26 3.0973 no 4_464
H11 C27 3.2563 no 4_464
H11 C30 2.8920 no 3_565
H11 C31 3.0936 no 3_565
H11 H23 3.4595 no 3_565
H11 H26 2.8461 no 4_464
H11 H27 3.1070 no 4_464
H11 H30 3.3835 no 3_565
H17 S2 3.1940 no 1_655
H17 H9 3.5932 no 4_565
H17 H10 3.2206 no 4_565
H18 H9 3.0730 no 4_565
H18 H10 3.4248 no 4_565
H18 H25 3.4188 no 2_655
H19 C14 3.1439 no 2_555
H19 C15 2.9294 no 2_555
H19 C26 3.2549 no 2_555
H19 C27 3.1893 no 2_555
H19 C28 3.0016 no 2_555
H19 C29 2.8825 no 2_555
H19 H28 3.4984 no 2_555
H19 H29 3.3331 no 2_555
H20 C26 3.1771 no 2_555
H20 C27 3.2112 no 2_555
H20 H26 3.2165 no 2_555
H20 H27 3.2853 no 2_555
H20 H28 3.4674 no 4_564
H20 H30 3.1519 no 2_555
H21 C31 3.4291 no 2_555
H21 H28 3.2197 no 4_564
H21 H30 3.3298 no 2_555
H21 H31 2.6110 no 2_555
H23 S3 3.3805 no 1_655
H23 H11 3.4595 no 3_565
H23 H24 3.4801 no 3_665
H23 H28 3.5644 no 4_564
H24 S3 3.1467 no 1_655
H24 C8 2.9998 no 3_665
H24 C9 3.2467 no 3_665
H24 H8 2.3858 no 3_665
H24 H9 2.8636 no 3_665
H24 H23 3.4801 no 3_665
H25 S2 3.4242 no 2_545
H25 C9 3.4532 no 3_665
H25 C13 3.5397 no 2_545
H25 C14 2.9973 no 2_545
H25 C15 2.7944 no 2_545
H25 C26 3.4919 no 2_545
H25 C28 3.5724 no 2_545
H25 C29 3.1245 no 2_545
H25 H8 3.4180 no 3_665
H25 H9 2.6097 no 3_665
H25 H18 3.4188 no 2_645
H25 H29 3.5314 no 2_545
H26 C10 3.4566 no 4_565
H26 C11 3.0658 no 4_565
H26 H10 3.5177 no 4_565
H26 H11 2.8461 no 4_565
H26 H20 3.2165 no 2_545
H27 S3 2.9982 no 4_565
H27 C7 3.3482 no 4_565
H27 C11 3.4022 no 4_565
H27 H11 3.1070 no 4_565
H27 H20 3.2853 no 2_545
H28 C16 2.8886 no 4_465
H28 C17 3.1077 no 4_465
H28 C18 3.2852 no 4_465
H28 C19 3.2195 no 4_465
H28 C20 2.9736 no 4_465
H28 C21 2.8011 no 4_465
H28 H8 2.9739 no 4_465
H28 H19 3.4984 no 2_545
H28 H20 3.4674 no 4_465
H28 H21 3.2197 no 4_465
H28 H23 3.5644 no 4_465
H29 C8 3.1098 no 4_465
H29 C9 3.3219 no 4_465
H29 H8 2.8378 no 4_465
H29 H9 3.2184 no 4_465
H29 H19 3.3331 no 2_545
H29 H25 3.5314 no 2_555
H30 C10 3.5605 no 3_565
H30 C20 3.0798 no 2_545
H30 C21 3.1932 no 2_545
H30 H10 2.8955 no 3_565
H30 H11 3.3835 no 3_565
H30 H20 3.1519 no 2_545
H30 H21 3.3298 no 2_545
H31 C13 3.2828 no 2_545
H31 C14 3.5351 no 2_545
H31 C16 3.4194 no 2_545
H31 C21 2.9829 no 2_545
H31 H21 2.6110 no 2_545

loop_
_geom_torsion_atom_site_label_1
_geom_torsion_atom_site_label_2
_geom_torsion_atom_site_label_3
_geom_torsion_atom_site_label_4
_geom_torsion
_geom_torsion_publ_flag
C5 Sn1 C13 C12 0.4(5) no
C5 Sn1 C13 C14 -179.1(10) no
C13 Sn1 C5 C4 0.6(5) no
C13 Sn1 C5 C6 174.2(9) no
C5 Sn1 C16 C17 -146.6(6) no
C5 Sn1 C16 C21 30.2(7) no
C16 Sn1 C5 C4 -119.0(5) no
C16 Sn1 C5 C6 54.5(10) no
C5 Sn1 C22 C23 74.6(7) no
C5 Sn1 C22 C30 -105.4(7) no
C22 Sn1 C5 C4 114.8(5) no
C22 Sn1 C5 C6 -71.6(9) no
C13 Sn1 C16 C17 116.7(6) no
C13 Sn1 C16 C21 -66.5(7) no
C16 Sn1 C13 C12 115.1(5) no
C16 Sn1 C13 C14 -64.4(10) no
C13 Sn1 C22 C23 170.6(6) no
C13 Sn1 C22 C30 -9.4(8) no
C22 Sn1 C13 C12 -117.9(5) no
C22 Sn1 C13 C14 62.6(10) no
C16 Sn1 C22 C23 -55.7(7) no
C16 Sn1 C22 C30 124.4(6) no
C22 Sn1 C16 C17 -14.2(7) no
C22 Sn1 C16 C21 162.6(6) no
C12 S2 C15 C14 -1.3(6) no
C12 S2 C15 C29 178.4(8) no
C15 S2 C12 C4 -177.5(7) no
C15 S2 C12 C13 0.9(7) no
C4 S3 C7 C6 -0.1(6) no
C4 S3 C7 C11 -177.9(8) no
C7 S3 C4 C5 -0.8(7) no
C7 S3 C4 C12 177.7(7) no
S3 C4 C5 Sn1 177.0(5) no
S3 C4 C5 C6 1.4(10) no
S3 C4 C12 S2 2.1(13) no
S3 C4 C12 C13 -176.2(6) no
C5 C4 C12 S2 -179.5(7) no
C5 C4 C12 C13 2.2(13) no
C12 C4 C5 Sn1 -1.6(11) no
C12 C4 C5 C6 -177.2(7) no
Sn1 C5 C6 C7 -174.8(7) no
Sn1 C5 C6 C8 5.1(16) no
C4 C5 C6 C7 -1.5(11) no
C4 C5 C6 C8 178.4(8) no
C5 C6 C7 S3 0.9(10) no
C5 C6 C7 C11 178.8(7) no
C5 C6 C8 C9 -179.6(8) no
C7 C6 C8 C9 0.2(13) no
C8 C6 C7 S3 -179.0(7) no
C8 C6 C7 C11 -1.1(13) no
S3 C7 C11 C10 178.6(6) no
C6 C7 C11 C10 1.1(13) no
C6 C8 C9 C10 0.7(16) no
C8 C9 C10 C11 -0.8(16) no
C9 C10 C11 C7 -0.1(14) no
S2 C12 C13 Sn1 -179.9(5) no
S2 C12 C13 C14 -0.3(10) no
C4 C12 C13 Sn1 -1.4(11) no
C4 C12 C13 C14 178.2(7) no
Sn1 C13 C14 C15 178.8(7) no
Sn1 C13 C14 C26 -0.5(16) no
C12 C13 C14 C15 -0.7(11) no
C12 C13 C14 C26 180.0(8) no
C13 C14 C15 S2 1.4(10) no
C13 C14 C15 C29 -178.3(7) no
C13 C14 C26 C27 178.0(8) no
C15 C14 C26 C27 -1.3(13) no
C26 C14 C15 S2 -179.2(7) no
C26 C14 C15 C29 1.1(13) no
S2 C15 C29 C28 179.6(6) no
C14 C15 C29 C28 -0.8(14) no
Sn1 C16 C17 C18 178.0(6) no
Sn1 C16 C21 C20 -177.3(6) no
C17 C16 C21 C20 -0.5(14) no
C21 C16 C17 C18 1.1(14) no
C16 C17 C18 C19 -0.8(15) no
C17 C18 C19 C20 -0.1(16) no
C18 C19 C20 C21 0.7(16) no
C19 C20 C21 C16 -0.4(15) no
Sn1 C22 C23 C24 -178.8(6) no
Sn1 C22 C30 C31 178.0(6) no
C23 C22 C30 C31 -2.0(13) no
C30 C22 C23 C24 1.1(13) no
C22 C23 C24 C25 0.9(16) no
C23 C24 C25 C31 -2.2(17) no
C24 C25 C31 C30 1.3(16) no
C14 C26 C27 C28 1.3(15) no
C26 C27 C28 C29 -1.1(15) no
C27 C28 C29 C15 0.8(14) no
C22 C30 C31 C25 0.8(15) no
